data_8102735
loop_
_publ_author_name
'Da-Min Tian'
'Yao-Ling Wang'

_publ_section_title
;
 Crystal structure of
 tetrakis(m-1-phenyl-1H-tetrazole-5-thiol-N,S)diplatinum(III) ---
 dichloromethane (1:2), Pt2Cl2(C7H5N4S)4 &#x00B7; 2CH2Cl2
;
_journal_issue 3
_journal_name_full 'Zeitschrift f\"ur Kristallographie - New Crystal Structures'
_journal_page_first 609
_journal_volume 225
_journal_year 2010
_chemical_formula_moiety 'C30 H24 Cl6 N16 Pt2 S4'
_chemical_formula_sum 'C30 H24 Cl6 N16 Pt2 S4'
_chemical_formula_weight 1341.79
_space_group_IT_number 14
_symmetry_cell_setting monoclinic
_symmetry_space_group_name_Hall '-P 2yn'
_symmetry_space_group_name_H-M 'P 1 21/n 1'
_atom_sites_solution_hydrogens geom
_atom_sites_solution_primary direct
_atom_sites_solution_secondary difmap
_audit_creation_method SHELXL-97
_audit_update_record
;
2010-04-15 # Formatted by publCIF
;
_cell_angle_alpha 90.00
_cell_angle_beta 100.271(8)
_cell_angle_gamma 90.00
_cell_formula_units_Z 2
_cell_length_a 8.9844(10)
_cell_length_b 11.9624(13)
_cell_length_c 19.843(3)
_cell_measurement_reflns_used 4587
_cell_measurement_temperature 293(2)
_cell_measurement_theta_max 27.49
_cell_measurement_theta_min 2.69
_cell_volume 2098.5(5)
_computing_cell_refinement CrystalClear
_computing_data_collection 'CrystalClear (Rigaku, 2000)'
_computing_data_reduction CrystalClear
_computing_molecular_graphics 'SHELXL-97 (Sheldrick, 1997)[10]'
_computing_publication_material 'SHELXL-97 (Sheldrick, 1997)'
_computing_structure_refinement 'SHELXL-97 (Sheldrick, 1997)[9]'
_computing_structure_solution 'SHELXS-97 (Sheldrick, 1990)[8]'
_diffrn_ambient_temperature 293(2)
_diffrn_measured_fraction_theta_full 0.990
_diffrn_measured_fraction_theta_max 0.990
_diffrn_measurement_device_type 'Rigaku Mercury CCD area-detector'
_diffrn_measurement_method \w
_diffrn_radiation_monochromator graphite
_diffrn_radiation_source 'fine-focus sealed tube'
_diffrn_radiation_type MoK\a
_diffrn_radiation_wavelength 0.71073
_diffrn_reflns_av_R_equivalents 0.0462
_diffrn_reflns_av_sigmaI/netI 0.0483
_diffrn_reflns_limit_h_max 11
_diffrn_reflns_limit_h_min -11
_diffrn_reflns_limit_k_max 14
_diffrn_reflns_limit_k_min -15
_diffrn_reflns_limit_l_max 24
_diffrn_reflns_limit_l_min -25
_diffrn_reflns_number 15352
_diffrn_reflns_theta_full 27.49
_diffrn_reflns_theta_max 27.49
_diffrn_reflns_theta_min 2.69
_exptl_absorpt_coefficient_mu 7.288
_exptl_absorpt_correction_T_max 0.3235
_exptl_absorpt_correction_T_min 0.3235
_exptl_absorpt_correction_type multi-scan
_exptl_crystal_colour 'pale yellow'
_exptl_crystal_density_diffrn 2.124
_exptl_crystal_density_method 'not measured'
_exptl_crystal_description Prism
_exptl_crystal_F_000 1280
_exptl_crystal_size_max 0.20
_exptl_crystal_size_mid 0.20
_exptl_crystal_size_min 0.20
_refine_diff_density_max 3.553
_refine_diff_density_min -1.424
_refine_diff_density_rms 0.245
_refine_ls_extinction_method none
_refine_ls_goodness_of_fit_ref 1.149
_refine_ls_hydrogen_treatment mixed
_refine_ls_matrix_type full
_refine_ls_number_parameters 259
_refine_ls_number_reflns 4774
_refine_ls_number_restraints 0
_refine_ls_restrained_S_all 1.149
_refine_ls_R_factor_all 0.0601
_refine_ls_R_factor_gt 0.0516
_refine_ls_shift/su_max 0.001
_refine_ls_shift/su_mean 0.000
_refine_ls_structure_factor_coef Fsqd
_refine_ls_weighting_details 'calc w=1/[\s^2^(Fo^2^)+(0.0818P)^2^+0.0000P] where P=(Fo^2^+2Fc^2^)/3'
_refine_ls_weighting_scheme calc
_refine_ls_wR_factor_gt 0.1372
_refine_ls_wR_factor_ref 0.1441
_reflns_number_gt 4103
_reflns_number_total 4774
_reflns_threshold_expression >2sigma(I)
_cod_data_source_file 1267-3022.cff
_cod_data_source_block y
_cod_original_cell_volume 2098.5(4)
_cod_original_sg_symbol_H-M 'P1 21/n1'
_cod_database_code 8102735

loop_
_symmetry_equiv_pos_as_xyz
'x, y, z'
'-x+1/2, y+1/2, -z+1/2'
'-x, -y, -z'
'x-1/2, -y-1/2, z-1/2'

loop_
_atom_site_label
_atom_site_type_symbol
_atom_site_fract_x
_atom_site_fract_y
_atom_site_fract_z
_atom_site_U_iso_or_equiv
_atom_site_adp_type
_atom_site_occupancy
_atom_site_symmetry_multiplicity
_atom_site_calc_flag
_atom_site_refinement_flags
_atom_site_disorder_assembly
_atom_site_disorder_group
Pt1 Pt 0.61943(3) 0.45698(2) 0.039379(12) 0.02900(13) Uani 1 1 d . . .
Cl2 Cl 0.8420(5) 0.5521(3) 0.3513(2) 0.0927(11) Uani 1 1 d . . .
Cl3 Cl 0.8531(6) 0.3106(4) 0.3442(2) 0.1098(13) Uani 1 1 d . . .
S1 S 0.4989(2) 0.71198(18) -0.05136(12) 0.0454(5) Uani 1 1 d . . .
S2 S 0.2777(2) 0.61229(19) 0.05083(9) 0.0414(5) Uani 1 1 d . . .
N1 N 0.7956(8) 0.7636(6) -0.0032(4) 0.0438(16) Uani 1 1 d . . .
N2 N 0.9218(9) 0.7151(7) 0.0352(5) 0.062(2) Uani 1 1 d . . .
N3 N 0.8792(9) 0.6216(7) 0.0558(5) 0.061(2) Uani 1 1 d . . .
N4 N 0.7305(8) 0.6048(6) 0.0299(3) 0.0380(14) Uani 1 1 d . . .
N5 N 0.5377(8) 0.5217(6) 0.1220(3) 0.0357(14) Uani 1 1 d . . .
N6 N 0.6136(10) 0.5160(8) 0.1885(4) 0.057(2) Uani 1 1 d . . .
N7 N 0.5263(10) 0.5597(8) 0.2267(4) 0.057(2) Uani 1 1 d . . .
N8 N 0.4021(8) 0.5983(6) 0.1868(3) 0.0437(16) Uani 1 1 d . . .
C1 C 0.6783(9) 0.6928(6) -0.0058(4) 0.0355(16) Uani 1 1 d . . .
C2 C 0.8062(10) 0.8699(7) -0.0346(4) 0.0431(18) Uani 1 1 d . . .
C3 C 0.9179(12) 0.8886(8) -0.0735(5) 0.057(2) Uani 1 1 d . . .
H3 H 0.9861 0.8328 -0.0798 0.068 Uiso 1 1 calc R . .
C4 C 0.9241(14) 0.9948(10) -0.1029(6) 0.062(3) Uani 1 1 d . . .
H4 H 0.9975 1.0085 -0.1295 0.075 Uiso 1 1 calc R . .
C5 C 0.8291(13) 1.0763(10) -0.0941(6) 0.069(3) Uani 1 1 d . . .
H5 H 0.8369 1.1461 -0.1139 0.082 Uiso 1 1 calc R . .
C6 C 0.7176(15) 1.0562(9) -0.0550(7) 0.068(3) Uani 1 1 d . . .
H6 H 0.6502 1.1125 -0.0488 0.081 Uiso 1 1 calc R . .
C7 C 0.7075(12) 0.9539(8) -0.0260(6) 0.052(2) Uani 1 1 d . . .
H7 H 0.6327 0.9409 0.0000 0.062 Uiso 1 1 calc R . .
C8 C 0.4093(9) 0.5754(7) 0.1205(4) 0.0343(16) Uani 1 1 d . . .
C9 C 0.2860(11) 0.6567(8) 0.2148(4) 0.047(2) Uani 1 1 d . . .
C10 C 0.3301(15) 0.7367(10) 0.2625(5) 0.070(3) Uani 1 1 d . . .
H10 H 0.4319 0.7541 0.2763 0.083 Uiso 1 1 calc R . .
C11 C 0.2169(18) 0.7932(12) 0.2906(6) 0.090(5) Uani 1 1 d . . .
H11 H 0.2413 0.8511 0.3219 0.108 Uiso 1 1 calc R . .
C12 C 0.0648(16) 0.7581(12) 0.2693(6) 0.083(4) Uani 1 1 d . . .
H12 H -0.0103 0.7900 0.2898 0.100 Uiso 1 1 calc R . .
C13 C 0.0258(15) 0.6806(12) 0.2207(6) 0.078(4) Uani 1 1 d . . .
H13 H -0.0753 0.6628 0.2054 0.094 Uiso 1 1 calc R . .
C14 C 0.1384(11) 0.6276(11) 0.1934(5) 0.061(3) Uani 1 1 d . . .
H14 H 0.1134 0.5722 0.1605 0.073 Uiso 1 1 calc R . .
C15 C 0.8878(2) 0.4332(2) 0.30521(10) 0.087(4) Uani 1 1 d . . .
H15A H 0.8287 0.4348 0.2593 0.104 Uiso 1 1 calc R . .
H15B H 0.9939 0.4363 0.3014 0.104 Uiso 1 1 calc R . .
Cl1 Cl 0.8349(2) 0.3694(2) 0.11044(10) 0.0485(5) Uani 1 1 d R . .

loop_
_atom_site_aniso_label
_atom_site_aniso_U_11
_atom_site_aniso_U_22
_atom_site_aniso_U_33
_atom_site_aniso_U_23
_atom_site_aniso_U_13
_atom_site_aniso_U_12
Pt1 0.0295(2) 0.03067(19) 0.02685(18) 0.00174(10) 0.00499(12) 0.00418(10)
Cl2 0.103(3) 0.087(2) 0.082(2) -0.0112(17) 0.002(2) -0.0056(19)
Cl3 0.122(3) 0.086(3) 0.125(3) 0.005(2) 0.031(3) -0.014(2)
S1 0.0394(11) 0.0367(11) 0.0572(12) 0.0140(9) 0.0002(9) -0.0005(9)
S2 0.0404(11) 0.0534(12) 0.0306(9) -0.0016(8) 0.0070(7) 0.0170(9)
N1 0.043(4) 0.034(4) 0.054(4) 0.003(3) 0.008(3) -0.004(3)
N2 0.047(5) 0.051(5) 0.083(6) 0.012(4) -0.005(4) -0.002(4)
N3 0.039(4) 0.051(5) 0.083(6) 0.011(4) -0.013(4) -0.010(4)
N4 0.035(4) 0.034(4) 0.043(3) -0.003(3) 0.004(3) 0.000(3)
N5 0.037(4) 0.042(4) 0.027(3) 0.001(3) 0.005(2) 0.007(3)
N6 0.053(5) 0.086(6) 0.031(4) -0.002(4) 0.001(3) 0.022(4)
N7 0.050(5) 0.089(6) 0.031(3) -0.002(4) 0.004(3) 0.020(4)
N8 0.048(4) 0.053(4) 0.032(3) -0.002(3) 0.008(3) 0.005(3)
C1 0.036(4) 0.033(4) 0.038(4) 0.001(3) 0.009(3) -0.007(3)
C2 0.039(4) 0.039(4) 0.051(4) 0.002(4) 0.006(3) -0.005(4)
C3 0.066(6) 0.043(5) 0.067(6) 0.002(4) 0.025(5) -0.005(4)
C4 0.067(7) 0.062(7) 0.064(6) 0.007(5) 0.029(5) -0.009(6)
C5 0.065(7) 0.050(6) 0.085(8) 0.023(6) -0.005(6) -0.013(5)
C6 0.068(8) 0.048(6) 0.086(8) 0.004(5) 0.012(6) 0.012(5)
C7 0.048(6) 0.048(5) 0.064(6) -0.011(4) 0.020(5) -0.004(4)
C8 0.036(4) 0.038(4) 0.031(3) -0.005(3) 0.009(3) 0.005(3)
C9 0.065(6) 0.051(5) 0.030(4) 0.008(3) 0.022(4) 0.014(4)
C10 0.088(8) 0.070(7) 0.054(6) -0.011(5) 0.023(5) 0.007(6)
C11 0.128(13) 0.086(9) 0.062(7) -0.021(7) 0.029(7) 0.047(9)
C12 0.082(9) 0.103(10) 0.074(8) 0.006(7) 0.042(7) 0.040(8)
C13 0.076(8) 0.107(10) 0.059(6) 0.007(6) 0.033(6) 0.036(7)
C14 0.047(5) 0.091(8) 0.048(5) -0.009(5) 0.021(4) 0.015(5)
C15 0.103(11) 0.094(10) 0.060(7) 0.012(7) 0.004(7) 0.009(8)
Cl1 0.0438(11) 0.0543(12) 0.0444(10) 0.0059(9) -0.0004(8) 0.0166(10)

loop_
_atom_type_symbol
_atom_type_description
_atom_type_scat_dispersion_real
_atom_type_scat_dispersion_imag
_atom_type_scat_source
C C 0.0033 0.0016 'International Tables Vol C Tables 4.2.6.8 and 6.1.1.4'
H H 0.0000 0.0000 'International Tables Vol C Tables 4.2.6.8 and 6.1.1.4'
N N 0.0061 0.0033 'International Tables Vol C Tables 4.2.6.8 and 6.1.1.4'
S S 0.1246 0.1234 'International Tables Vol C Tables 4.2.6.8 and 6.1.1.4'
Pt Pt -1.7033 8.3905 'International Tables Vol C Tables 4.2.6.8 and 6.1.1.4'
Cl Cl 0.1484 0.1585 'International Tables Vol C Tables 4.2.6.8 and 6.1.1.4'

loop_
_geom_angle_atom_site_label_1
_geom_angle_atom_site_label_2
_geom_angle_atom_site_label_3
_geom_angle
_geom_angle_site_symmetry_1
_geom_angle_site_symmetry_3
_geom_angle_publ_flag
N4 Pt1 N5 89.8(3) . . ?
N4 Pt1 S2 88.3(2) . 3_665 ?
N5 Pt1 S2 177.3(2) . 3_665 ?
N4 Pt1 S1 178.30(19) . 3_665 ?
N5 Pt1 S1 90.6(2) . 3_665 ?
S2 Pt1 S1 91.19(9) 3_665 3_665 ?
N4 Pt1 Cl1 94.3(2) . . ?
N5 Pt1 Cl1 93.47(19) . . ?
S2 Pt1 Cl1 84.68(7) 3_665 . ?
S1 Pt1 Cl1 84.05(8) 3_665 . ?
N4 Pt1 Pt1 88.11(19) . 3_665 ?
N5 Pt1 Pt1 87.53(18) . 3_665 ?
S2 Pt1 Pt1 94.40(5) 3_665 3_665 ?
S1 Pt1 Pt1 93.54(5) 3_665 3_665 ?
Cl1 Pt1 Pt1 177.40(6) . 3_665 ?
C1 S1 Pt1 103.5(3) . 3_665 ?
C8 S2 Pt1 102.7(3) . 3_665 ?
C1 N1 N2 108.6(7) . . ?
C1 N1 C2 131.1(7) . . ?
N2 N1 C2 120.3(7) . . ?
N3 N2 N1 106.4(7) . . ?
N2 N3 N4 109.9(7) . . ?
C1 N4 N3 108.7(7) . . ?
C1 N4 Pt1 127.5(5) . . ?
N3 N4 Pt1 123.6(5) . . ?
C8 N5 N6 109.2(6) . . ?
C8 N5 Pt1 126.9(5) . . ?
N6 N5 Pt1 123.9(5) . . ?
N7 N6 N5 107.1(7) . . ?
N6 N7 N8 108.8(7) . . ?
N7 N8 C8 109.1(7) . . ?
N7 N8 C9 121.7(7) . . ?
C8 N8 C9 129.2(7) . . ?
N4 C1 N1 106.4(7) . . ?
N4 C1 S1 127.3(6) . . ?
N1 C1 S1 126.2(6) . . ?
C7 C2 C3 119.9(9) . . ?
C7 C2 N1 120.3(8) . . ?
C3 C2 N1 119.8(8) . . ?
C2 C3 C4 117.6(9) . . ?
C5 C4 C3 122.4(10) . . ?
C4 C5 C6 119.3(10) . . ?
C7 C6 C5 120.0(11) . . ?
C6 C7 C2 120.7(10) . . ?
N5 C8 N8 105.7(7) . . ?
N5 C8 S2 128.4(6) . . ?
N8 C8 S2 125.9(6) . . ?
C10 C9 C14 123.0(9) . . ?
C10 C9 N8 117.9(9) . . ?
C14 C9 N8 119.1(8) . . ?
C9 C10 C11 118.1(13) . . ?
C10 C11 C12 117.5(12) . . ?
C13 C12 C11 122.2(11) . . ?
C12 C13 C14 118.9(13) . . ?
C9 C14 C13 120.0(11) . . ?
Cl3 C15 Cl2 112.0(2) . . ?

loop_
_geom_bond_atom_site_label_1
_geom_bond_atom_site_label_2
_geom_bond_distance
_geom_bond_site_symmetry_2
_geom_bond_publ_flag
Pt1 N4 2.056(7) . ?
Pt1 N5 2.063(6) . ?
Pt1 S2 2.3096(19) 3_665 ?
Pt1 S1 2.315(2) 3_665 ?
Pt1 Cl1 2.4207(19) . ?
Pt1 Pt1 2.6289(6) 3_665 ?
Cl2 C15 1.779(4) . ?
Cl3 C15 1.713(5) . ?
S1 C1 1.717(8) . ?
S1 Pt1 2.315(2) 3_665 ?
S2 C8 1.709(8) . ?
S2 Pt1 2.3096(19) 3_665 ?
N1 C1 1.346(10) . ?
N1 N2 1.377(11) . ?
N1 C2 1.427(11) . ?
N2 N3 1.273(11) . ?
N3 N4 1.358(10) . ?
N4 C1 1.308(10) . ?
N5 C8 1.316(10) . ?
N5 N6 1.374(9) . ?
N6 N7 1.295(11) . ?
N7 N8 1.331(10) . ?
N8 C8 1.357(9) . ?
N8 C9 1.446(11) . ?
C2 C7 1.371(13) . ?
C2 C3 1.389(13) . ?
C3 C4 1.403(15) . ?
C4 C5 1.328(18) . ?
C5 C6 1.393(17) . ?
C6 C7 1.363(15) . ?
C9 C10 1.354(15) . ?
C9 C14 1.364(15) . ?
C10 C11 1.416(16) . ?
C11 C12 1.42(2) . ?
C12 C13 1.339(19) . ?
C13 C14 1.382(14) . ?
